data_1573739
loop_
_publ_author_name
'Das, Saikat'
'Sakai, Jin'
'Nakatani, Riki'
'Kondo, Ayumu'
'Tomioka, Rina'
'Das, Subhabrata'
'Takahashi, Shuntaro'
'Kawawaki, Tokuhisa'
'Biswas, Sourav'
'Negishi, Yuichi'

_publ_section_title
;
 Tunable structural rearrangement in Cu cluster assemblies through linker
 and solvent alterations
;
_journal_name_full 'Chemical Science'
_journal_paper_doi 10.1039/D4SC07730J
_journal_year 2025
_chemical_formula_moiety 'C40 H43 Cu6 F3 N4 O2 S8, 2.5[CH2Cl2]'
_chemical_formula_sum 'C42.5 H48 Cl5 Cu6 F3 N4 O2 S8'
_chemical_formula_weight 1518.82
_space_group_crystal_system orthorhombic
_space_group_IT_number 74
_space_group_name_Hall '-I 2b 2'
_space_group_name_H-M_alt 'I m m a'
_atom_sites_solution_hydrogens geom
_atom_sites_solution_primary dual
_audit_creation_date 2024-09-27
_audit_creation_method
;
Olex2 1.5
(compiled 2024.02.16 svn.r378c4104 for OlexSys, GUI svn.r6928)
;
_audit_update_record
;
2024-11-05 deposited with the CCDC.	2025-01-22 downloaded from the CCDC.
;
_cell_angle_alpha 90
_cell_angle_beta 90
_cell_angle_gamma 90
_cell_formula_units_Z 4
_cell_length_a 24.6205(9)
_cell_length_b 17.0084(7)
_cell_length_c 22.4482(9)
_cell_measurement_reflns_used 9851
_cell_measurement_temperature 273.15
_cell_measurement_theta_max 24.908
_cell_measurement_theta_min 2.325
_cell_volume 9400.3(6)
_computing_cell_refinement 'SAINT V8.40B (?, 2016)'
_computing_data_reduction 'SAINT V8.40B (?, 2016)'
_computing_molecular_graphics 'Olex2 1.5 (Dolomanov et al., 2009)'
_computing_publication_material 'Olex2 1.5 (Dolomanov et al., 2009)'
_computing_structure_refinement 'SHELXL 2018/3 (Sheldrick, 2015)'
_computing_structure_solution 'SHELXT 2018/2 (Sheldrick, 2018)'
_diffrn_ambient_temperature 273.15
_diffrn_measured_fraction_theta_full 0.991
_diffrn_measured_fraction_theta_max 0.992
_diffrn_measurement_device_type 'Bruker APEX-II CCD'
_diffrn_measurement_method '\f and \w scans'
_diffrn_radiation_type MoK\a
_diffrn_radiation_wavelength 0.71073
_diffrn_reflns_av_R_equivalents 0.0681
_diffrn_reflns_av_unetI/netI 0.0331
_diffrn_reflns_Laue_measured_fraction_full 0.991
_diffrn_reflns_Laue_measured_fraction_max 0.992
_diffrn_reflns_limit_h_max 30
_diffrn_reflns_limit_h_min -30
_diffrn_reflns_limit_k_max 20
_diffrn_reflns_limit_k_min -20
_diffrn_reflns_limit_l_max 27
_diffrn_reflns_limit_l_min -27
_diffrn_reflns_number 48189
_diffrn_reflns_point_group_measured_fraction_full 0.991
_diffrn_reflns_point_group_measured_fraction_max 0.992
_diffrn_reflns_theta_full 25.242
_diffrn_reflns_theta_max 25.672
_diffrn_reflns_theta_min 2.326
_diffrn_source_current 1.4
_diffrn_source_power 0.07
_diffrn_source_voltage 50.0
_exptl_absorpt_coefficient_mu 1.683
_exptl_absorpt_correction_T_max 0.7462
_exptl_absorpt_correction_T_min 0.6921
_exptl_absorpt_correction_type multi-scan
_exptl_absorpt_process_details
;
SADABS-2016/2 (Bruker,2016/2) was used for absorption correction.
wR2(int) was 0.0948 before and 0.0618 after correction.
The Ratio of minimum to maximum transmission is 0.9275.
The \l/2 correction factor is Not present.
;
_exptl_crystal_colour Orange
_exptl_crystal_colour_primary orange
_exptl_crystal_density_diffrn 1.073
_exptl_crystal_description block
_exptl_crystal_F_000 3044
_exptl_crystal_size_max 0.15
_exptl_crystal_size_mid 0.15
_exptl_crystal_size_min 0.15
_refine_diff_density_max 2.045
_refine_diff_density_min -0.858
_refine_diff_density_rms 0.128
_refine_ls_extinction_method none
_refine_ls_goodness_of_fit_ref 1.089
_refine_ls_hydrogen_treatment constr
_refine_ls_matrix_type full
_refine_ls_number_parameters 282
_refine_ls_number_reflns 4702
_refine_ls_number_restraints 389
_refine_ls_restrained_S_all 1.091
_refine_ls_R_factor_all 0.0961
_refine_ls_R_factor_gt 0.0796
_refine_ls_shift/su_max 0.003
_refine_ls_shift/su_mean 0.000
_refine_ls_structure_factor_coef Fsqd
_refine_ls_weighting_details 'w=1/[\s^2^(Fo^2^)+(0.0100P)^2^+150.0000P] where P=(Fo^2^+2Fc^2^)/3'
_refine_ls_weighting_scheme calc
_refine_ls_wR_factor_gt 0.1768
_refine_ls_wR_factor_ref 0.1862
_reflns_Friedel_coverage 0.000
_reflns_number_gt 3525
_reflns_number_total 4702
_reflns_threshold_expression 'I > 2\s(I)'
_cod_data_source_file d4sc07730j2.cif
_cod_data_source_block Cu6-dpp
_cod_depositor_comments
;
The following automatic conversions were performed:

data item '_exptl_crystal_colour_primary' value 'Orange' was changed
to 'orange' in accordance with the
/home/data/users/saulius/crontab/automatic-downloads/rss-feeds/RSC/lib/dictionaries/cif_core.dic
dictionary named 'cif_core.dic' version 2.4.2 last updated on
2011-04-26.

Automatic conversion script
Id: cif_fix_values 8170 2020-07-09 18:12:32Z antanas 
;
_cod_original_formula_sum 'C42.50 H48 Cl5 Cu6 F3 N4 O2 S8'
_cod_database_code 1573739
_shelx_shelxl_version_number 2018/3
_shelx_space_group_comment
;
The symmetry employed for this shelxl refinement is uniquely defined
by the following loop, which should always be used as a source of
symmetry information in preference to the above space-group names.
They are only intended as comments.
;
_shelx_estimated_absorpt_t_max 0.786
_shelx_estimated_absorpt_t_min 0.786
_olex2_refinement_description
;
1. Fixed Uiso
 At 1.2 times of:
  All C(H) groups
 At 1.5 times of:
  All C(H,H,H) groups
2. Restrained distances
 O3-C16
 1.23 with sigma of 0.001
 O3-O3_$1
 2 with sigma of 0.001
 O3-Cu3
 2.05 with sigma of 0.001
 C59-C16
 1.53 with sigma of 0.001
 F2-C32 = F2-C32
 1.4 with sigma of 0.001
 F3-C32 = F2-C32 = F1-C32
 1.4 with sigma of 0.01
 F2-C32 = F3-C32 = F1-C32
 1.4 with sigma of 0.0001
 F2-F3 = F3-F1
 2.3 with sigma of 0.02
 F1-F2
 2.3 with sigma of 0.02
 O1-C15
 1.23 with sigma of 0.0001
 O2-C15
 1.23 with sigma of 0.0001
 C32-C15
 1.53 with sigma of 0.0001
 Cu2-O1
 2.05 with sigma of 0.0001
 O2-O1
 2 with sigma of 0.02
 F6-C59
 1.4 with sigma of 0.01
 O2-C32
 2.5 with sigma of 0.02
 F4-C59 = F5-C59
 1.4 with sigma of 0.001
 C59-F6
 1.4 with sigma of 0.001
 O4-O3
 2 with sigma of 0.02
 O4-C59
 2.4 with sigma of 0.02
 C59-O3
 2.4 with sigma of 0.02
 O4-C16
 1.23 with sigma of 0.001
 F5-F6 = F5-F4
 2.3 with sigma of 0.02
 F6-F4
 2.3 with sigma of 0.02
 C4-C1 = C3-C1 = C2-C1
 1.53 with sigma of 0.01
 C2-C4 = C4-C3
 2.5 with sigma of 0.02
 C2-C3
 2.5 with sigma of 0.02
3. Rigid bond restraints
 All non-hydrogen atoms
 with sigma for 1-2 distances of 0.01 and sigma for 1-3 distances of 0.01
4. Uiso/Uaniso restraints and constraints
All non-hydrogen atoms have similar U: within 2A with sigma of 0.01 and sigma
for terminal atoms of 0.02 within 2A
Uanis(F5) \\sim Ueq, Uanis(C59) \\sim Ueq, Uanis(F6) \\sim Ueq, Uanis(F4) \\sim
Ueq, Uanis(O3) \\sim Ueq, Uanis(C16) \\sim Ueq, Uanis(O4) \\sim Ueq: with sigma
of 0.005 and sigma for terminal atoms of 0.01
Uanis(F2) \\sim Ueq, Uanis(F3) \\sim Ueq, Uanis(C32) \\sim Ueq, Uanis(F1) \\sim
Ueq, Uanis(O1) \\sim Ueq, Uanis(O2) \\sim Ueq, Uanis(C15) \\sim Ueq: with sigma
of 0.005 and sigma for terminal atoms of 0.01
5. Others
 Fixed Sof: H5C(0.5) H5B(0.5) H5A(0.5) F1(0.125) F2(0.125) F3(0.125) F4(0.125)
 F5(0.125) F6(0.125) O1(0.125) O2(0.125) O3(0.125) O4(0.125) C1(0.25) C2(0.25)
 H2A(0.25) H2B(0.25) H2C(0.25) C3(0.25) H3A(0.25) H3B(0.25) H3C(0.25) C4(0.25)
 H4A(0.25) H4B(0.25) H4C(0.25) C15(0.125) C16(0.125) C32(0.125) C59(0.125)
6.a Me refined with riding coordinates:
 C5(H5C,H5B,H5A)
6.b Aromatic/amide H refined with riding coordinates:
 C8(H8), C9(H9), C10(H10), C12(H12)
6.c Fitted hexagon refined as free rotating group:
 N1(C8,C9,C10,C11,C12)
6.d Idealised Me refined as rotating group:
 C7(H7A,H7B,H7C), C2(H2A,H2B,H2C), C3(H3A,H3B,H3C), C4(H4A,H4B,H4C)
;
_smtbx_masks_special_details
;
A solvent mask was calculated and 456 electrons were 
found in a volume of 4224\%A^3^ in 1 void per unit cell. 
This is consistent with the presence of 
2.75[CH2Cl2] per formula unit 
which account for 462 electrons 
per unit cell.
;
_smtbx_masks_void_probe_radius 1.2
_smtbx_masks_void_truncation_radius 1.2
_olex2_submission_special_instructions 'No special instructions were received'

loop_
_space_group_symop_operation_xyz
'x, y, z'
'-x, -y+1/2, z'
'-x, y+1/2, -z'
'x, -y, -z'
'x+1/2, y+1/2, z+1/2'
'-x+1/2, -y+1, z+1/2'
'-x+1/2, y+1, -z+1/2'
'x+1/2, -y+1/2, -z+1/2'
'-x, -y, -z'
'x, y-1/2, -z'
'x, -y-1/2, z'
'-x, y, z'
'-x+1/2, -y+1/2, -z+1/2'
'x+1/2, y, -z+1/2'
'x+1/2, -y, z+1/2'
'-x+1/2, y+1/2, z+1/2'

loop_
_atom_site_label
_atom_site_type_symbol
_atom_site_fract_x
_atom_site_fract_y
_atom_site_fract_z
_atom_site_U_iso_or_equiv
_atom_site_adp_type
_atom_site_occupancy
_atom_site_site_symmetry_order
_atom_site_calc_flag
_atom_site_refinement_flags_posn
_atom_site_refinement_flags_adp
_atom_site_refinement_flags_occupancy
_atom_site_disorder_assembly
_atom_site_disorder_group
Cu1 Cu 0.42127(3) 0.65979(5) 0.28246(4) 0.0533(3) Uani 1 1 d . U . . .
Cu2 Cu 0.500000 0.750000 0.37186(8) 0.0715(6) Uani 1 4 d DS TU P . .
Cu3 Cu 0.500000 0.750000 0.15944(8) 0.0562(5) Uani 1 4 d DS TU P . .
S1 S 0.42342(9) 0.750000 0.21134(11) 0.0461(5) Uani 1 2 d S TU P . .
S2 S 0.500000 0.63486(15) 0.32787(12) 0.0556(6) Uani 1 2 d S TU P B .
S3 S 0.28361(10) 0.34516(10) 0.30449(11) 0.0809(8) Uani 1 1 d . U . . .
N1 N 0.35353(13) 0.6078(2) 0.31096(18) 0.0536(12) Uani 1 1 d G U . . .
C8 C 0.32752(16) 0.63923(19) 0.36048(18) 0.0510(14) Uani 1 1 d G U . . .
H8 H 0.341629 0.683588 0.379116 0.061 Uiso 1 1 calc R U . . .
C9 C 0.28042(16) 0.6044(2) 0.38213(17) 0.0569(16) Uani 1 1 d G U . . .
H9 H 0.263013 0.625457 0.415261 0.068 Uiso 1 1 calc R U . . .
C10 C 0.25933(13) 0.5381(2) 0.3543(2) 0.0557(15) Uani 1 1 d G U . . .
H10 H 0.227812 0.514810 0.368761 0.067 Uiso 1 1 calc R U . . .
C11 C 0.28534(15) 0.50665(19) 0.30476(19) 0.0480(13) Uani 1 1 d G U . . .
C12 C 0.33244(15) 0.5415(2) 0.28310(16) 0.0522(15) Uani 1 1 d G U . . .
H12 H 0.349844 0.520423 0.249969 0.063 Uiso 1 1 calc R U . . .
C5 C 0.3104(4) 0.750000 0.2005(5) 0.059(2) Uani 1 2 d S TU P . .
H5C H 0.308932 0.702605 0.223709 0.088 Uiso 0.5 1 calc R U P A -1
H5B H 0.310763 0.794653 0.226694 0.088 Uiso 0.5 1 calc R U P A -1
H5A H 0.279107 0.752742 0.175089 0.088 Uiso 0.5 1 calc R U P A -1
C6 C 0.3625(4) 0.750000 0.1621(5) 0.060(2) Uani 1 2 d S TU P . .
C7 C 0.3656(3) 0.6745(6) 0.1246(4) 0.079(2) Uani 1 1 d . U . . .
H7A H 0.401293 0.669476 0.107901 0.118 Uiso 1 1 calc R U . . .
H7B H 0.339289 0.676973 0.093063 0.118 Uiso 1 1 calc R U . . .
H7C H 0.358049 0.629824 0.149432 0.118 Uiso 1 1 calc R U . . .
C13 C 0.2652(3) 0.4359(3) 0.2741(3) 0.0543(16) Uani 1 1 d . U . . .
C14 C 0.250000 0.2894(5) 0.250000 0.075(3) Uani 1 2 d S TU P . .
F1 F 0.61941(14) 0.7797(6) 0.5713(4) 0.048(5) Uani 0.125 1 d D U P B -1
F2 F 0.5316(2) 0.8158(3) 0.5714(4) 0.048(5) Uani 0.125 1 d D U P B -1
F3 F 0.5557(5) 0.6829(2) 0.5742(4) 0.041(5) Uani 0.125 1 d D U P B -1
F4 F 0.4422(7) 0.8233(15) -0.0289(13) 0.062(6) Uani 0.125 1 d D U P C -1
F5 F 0.5344(8) 0.8335(13) -0.0425(13) 0.058(6) Uani 0.125 1 d D U P C -1
F6 F 0.4894(10) 0.7266(10) -0.0752(8) 0.059(6) Uani 0.125 1 d D U P C -1
O1 O 0.52120(13) 0.7473(19) 0.46015(9) 0.037(3) Uani 0.125 1 d D U P B -1
O2 O 0.60750(16) 0.7440(14) 0.4536(3) 0.020(4) Uani 0.125 1 d D U P B -1
O3 O 0.506(2) 0.8082(5) 0.07971(10) 0.063(4) Uani 0.125 1 d D U P C -1
O4 O 0.493(2) 0.6996(9) 0.0577(9) 0.064(6) Uani 0.125 1 d D U P C -1
C1 C 0.4970(9) 0.5517(8) 0.3813(6) 0.039(3) Uani 0.25 1 d D U P B -1
C2 C 0.5513(9) 0.5421(13) 0.4129(12) 0.031(5) Uani 0.25 1 d D U P B -1
H2A H 0.548769 0.500180 0.441425 0.047 Uiso 0.25 1 calc R U P B -1
H2B H 0.560407 0.590118 0.433032 0.047 Uiso 0.25 1 calc R U P B -1
H2C H 0.578978 0.529920 0.384228 0.047 Uiso 0.25 1 calc R U P B -1
C3 C 0.4532(9) 0.5704(15) 0.4274(12) 0.040(5) Uani 0.25 1 d D U P B -1
H3A H 0.447814 0.525707 0.452797 0.060 Uiso 0.25 1 calc R U P B -1
H3B H 0.419757 0.582740 0.407381 0.060 Uiso 0.25 1 calc R U P B -1
H3C H 0.464372 0.614673 0.450938 0.060 Uiso 0.25 1 calc R U P B -1
C4 C 0.4820(8) 0.4776(9) 0.3466(8) 0.043(5) Uani 0.25 1 d D U P B -1
H4A H 0.507553 0.469843 0.314836 0.065 Uiso 0.25 1 calc R U P B -1
H4B H 0.446156 0.483367 0.330247 0.065 Uiso 0.25 1 calc R U P B -1
H4C H 0.482766 0.433060 0.372812 0.065 Uiso 0.25 1 calc R U P B -1
C15 C 0.56617(11) 0.7533(12) 0.48359(10) 0.032(3) Uani 0.125 1 d D U P B -1
C16 C 0.503(2) 0.7645(6) 0.0362(4) 0.049(4) Uani 0.125 1 d D U P C -1
C32 C 0.56764(12) 0.75765(16) 0.55165(10) 0.039(4) Uani 0.125 1 d D U P B -1
C59 C 0.4915(7) 0.7824(9) -0.0294(5) 0.053(4) Uani 0.125 1 d D U P C -1

loop_
_atom_site_aniso_label
_atom_site_aniso_U_11
_atom_site_aniso_U_22
_atom_site_aniso_U_33
_atom_site_aniso_U_23
_atom_site_aniso_U_13
_atom_site_aniso_U_12
Cu1 0.0533(5) 0.0434(5) 0.0632(5) 0.0001(4) -0.0044(4) -0.0122(4)
Cu2 0.0770(14) 0.0649(12) 0.0726(13) 0.000 0.000 0.000
Cu3 0.0377(9) 0.0736(12) 0.0574(11) 0.000 0.000 0.000
S1 0.0329(10) 0.0473(12) 0.0579(14) 0.000 -0.0016(10) 0.000
S2 0.0523(14) 0.0482(13) 0.0663(16) 0.0182(12) 0.000 0.000
S3 0.0929(15) 0.0302(8) 0.1198(18) 0.0024(10) -0.0644(14) -0.0010(9)
N1 0.051(3) 0.039(3) 0.071(3) 0.004(2) -0.012(2) -0.013(2)
C8 0.051(3) 0.038(3) 0.064(4) -0.002(3) -0.013(3) -0.003(3)
C9 0.049(3) 0.045(3) 0.077(4) -0.010(3) -0.006(3) 0.003(3)
C10 0.044(3) 0.043(3) 0.080(4) -0.001(3) -0.005(3) -0.005(3)
C11 0.040(3) 0.030(2) 0.075(4) 0.001(3) -0.016(3) 0.000(2)
C12 0.051(3) 0.038(3) 0.068(4) -0.004(3) -0.010(3) -0.009(3)
C5 0.037(4) 0.073(6) 0.066(6) 0.000 -0.004(4) 0.000
C6 0.038(4) 0.076(5) 0.065(5) 0.000 -0.006(4) 0.000
C7 0.049(4) 0.117(7) 0.070(5) -0.026(5) -0.008(4) -0.004(4)
C13 0.045(3) 0.027(2) 0.091(4) -0.001(3) -0.024(3) -0.001(2)
C14 0.080(6) 0.034(4) 0.113(7) 0.000 -0.057(5) 0.000
F1 0.050(7) 0.065(9) 0.030(8) -0.015(7) -0.021(6) -0.009(6)
F2 0.050(8) 0.050(7) 0.043(8) -0.019(7) 0.005(7) -0.005(7)
F3 0.043(8) 0.048(7) 0.031(8) 0.010(7) 0.007(7) -0.003(6)
F4 0.060(8) 0.070(9) 0.056(9) 0.004(7) -0.011(7) 0.006(7)
F5 0.062(9) 0.061(9) 0.052(9) 0.012(7) 0.005(8) 0.002(7)
F6 0.057(11) 0.072(9) 0.048(7) -0.009(6) -0.009(7) 0.002(7)
O1 0.038(5) 0.035(5) 0.040(4) 0.006(4) 0.004(4) -0.001(5)
O2 0.028(6) 0.008(7) 0.022(6) 0.009(8) 0.000(5) 0.005(8)
O3 0.056(6) 0.074(6) 0.058(5) 0.003(4) 0.001(4) 0.006(4)
O4 0.043(10) 0.076(7) 0.072(9) 0.034(6) 0.002(8) 0.014(8)
C1 0.031(6) 0.043(5) 0.043(6) 0.021(5) -0.001(6) -0.011(7)
C2 0.030(7) 0.025(12) 0.038(12) 0.020(8) 0.000(7) -0.004(8)
C3 0.022(8) 0.047(14) 0.051(12) 0.030(9) -0.004(8) -0.012(9)
C4 0.041(11) 0.036(7) 0.052(10) 0.031(7) -0.015(8) -0.014(7)
C15 0.035(5) 0.031(5) 0.031(4) 0.002(4) 0.005(3) -0.001(4)
C16 0.044(6) 0.052(6) 0.052(5) 0.003(4) 0.001(4) 0.003(4)
C32 0.039(5) 0.042(5) 0.035(5) 0.000(4) 0.003(4) -0.003(4)
C59 0.053(6) 0.056(6) 0.051(5) 0.000(4) -0.001(4) 0.001(4)

loop_
_atom_type_symbol
_atom_type_description
_atom_type_scat_dispersion_real
_atom_type_scat_dispersion_imag
_atom_type_scat_source
C C 0.0033 0.0016 'International Tables Vol C Tables 4.2.6.8 and 6.1.1.4'
H H 0.0000 0.0000 'International Tables Vol C Tables 4.2.6.8 and 6.1.1.4'
Cl Cl 0.1484 0.1585 'International Tables Vol C Tables 4.2.6.8 and 6.1.1.4'
Cu Cu 0.3201 1.2651 'International Tables Vol C Tables 4.2.6.8 and 6.1.1.4'
F F 0.0171 0.0103 'International Tables Vol C Tables 4.2.6.8 and 6.1.1.4'
N N 0.0061 0.0033 'International Tables Vol C Tables 4.2.6.8 and 6.1.1.4'
O O 0.0106 0.0060 'International Tables Vol C Tables 4.2.6.8 and 6.1.1.4'
S S 0.1246 0.1234 'International Tables Vol C Tables 4.2.6.8 and 6.1.1.4'

loop_
_geom_angle_atom_site_label_1
_geom_angle_atom_site_label_2
_geom_angle_atom_site_label_3
_geom_angle
_geom_angle_site_symmetry_1
_geom_angle_site_symmetry_3
_geom_angle_publ_flag
S1 Cu1 S2 116.12(9) . . ?
N1 Cu1 S1 123.97(14) . . ?
N1 Cu1 S2 119.73(14) . . ?
S2 Cu2 S2 126.48(15) . 2_665 ?
O1 Cu2 S2 114.6(9) . . ?
O1 Cu2 S2 117.1(9) . 2_665 ?
S1 Cu3 S1 116.57(15) . 2_665 ?
O3 Cu3 S1 113.5(14) . 2_665 ?
O3 Cu3 S1 121.3(15) . . ?
O3 Cu3 S1 121.3(15) 2_665 2_665 ?
O3 Cu3 S1 113.5(14) 2_665 . ?
O3 Cu3 O3 58.38(5) 2_665 . ?
Cu1 S1 Cu1 87.69(10) . 11_575 ?
Cu1 S1 Cu3 113.53(8) 11_575 . ?
Cu1 S1 Cu3 113.53(8) . . ?
C6 S1 Cu1 114.1(2) . . ?
C6 S1 Cu1 114.1(2) . 11_575 ?
C6 S1 Cu3 111.9(4) . . ?
Cu1 S2 Cu1 120.68(12) 12_655 . ?
Cu2 S2 Cu1 92.06(8) . . ?
Cu2 S2 Cu1 92.06(8) . 12_655 ?
C1 S2 Cu1 118.3(7) . 12_655 ?
C1 S2 Cu1 113.9(7) . . ?
C1 S2 Cu2 112.9(5) . . ?
C13 S3 C14 94.7(3) . . ?
C8 N1 Cu1 118.1(2) . . ?
C8 N1 C12 120.0 . . ?
C12 N1 Cu1 121.9(2) . . ?
N1 C8 H8 120.0 . . ?
N1 C8 C9 120.0 . . ?
C9 C8 H8 120.0 . . ?
C8 C9 H9 120.0 . . ?
C10 C9 C8 120.0 . . ?
C10 C9 H9 120.0 . . ?
C9 C10 H10 120.0 . . ?
C9 C10 C11 120.0 . . ?
C11 C10 H10 120.0 . . ?
C10 C11 C12 120.0 . . ?
C10 C11 C13 122.3(4) . . ?
C12 C11 C13 117.7(4) . . ?
N1 C12 H12 120.0 . . ?
C11 C12 N1 120.0 . . ?
C11 C12 H12 120.0 . . ?
H5C C5 H5B 109.5 . . ?
H5C C5 H5A 109.5 . . ?
H5B C5 H5A 109.5 . . ?
C6 C5 H5C 109.5 . . ?
C6 C5 H5B 109.5 . . ?
C6 C5 H5A 109.5 . . ?
C5 C6 S1 109.7(7) . . ?
C7 C6 S1 106.5(5) 11_575 . ?
C7 C6 S1 106.5(5) . . ?
C7 C6 C5 110.3(5) . . ?
C7 C6 C5 110.3(5) 11_575 . ?
C7 C6 C7 113.3(10) 11_575 . ?
C6 C7 H7A 109.5 . . ?
C6 C7 H7B 109.5 . . ?
C6 C7 H7C 109.5 . . ?
H7A C7 H7B 109.5 . . ?
H7A C7 H7C 109.5 . . ?
H7B C7 H7C 109.5 . . ?
C11 C13 S3 116.8(4) . . ?
C13 C13 S3 118.0(2) 7_545 . ?
C13 C13 C11 125.2(3) 7_545 . ?
S3 C14 S3 114.6(5) 7_545 . ?
C14 C14 S3 122.7(3) 13 . ?
C14 C14 S3 122.7(3) 13 7_545 ?
C15 O1 Cu2 129.9(2) . . ?
C16 O3 Cu3 113.4(6) . . ?
C2 C1 S2 110.4(15) . . ?
C2 C1 C3 109.0(10) . . ?
C2 C1 C4 111.3(12) . . ?
C3 C1 S2 107.8(15) . . ?
C4 C1 S2 108.0(10) . . ?
C4 C1 C3 110.3(12) . . ?
C1 C2 H2A 109.5 . . ?
C1 C2 H2B 109.5 . . ?
C1 C2 H2C 109.5 . . ?
H2A C2 H2B 109.5 . . ?
H2A C2 H2C 109.5 . . ?
H2B C2 H2C 109.5 . . ?
C1 C3 H3A 109.5 . . ?
C1 C3 H3B 109.5 . . ?
C1 C3 H3C 109.5 . . ?
H3A C3 H3B 109.5 . . ?
H3A C3 H3C 109.5 . . ?
H3B C3 H3C 109.5 . . ?
C1 C4 H4A 109.5 . . ?
C1 C4 H4B 109.5 . . ?
C1 C4 H4C 109.5 . . ?
H4A C4 H4B 109.5 . . ?
H4A C4 H4C 109.5 . . ?
H4B C4 H4C 109.5 . . ?
O1 C15 C32 116.9(3) . . ?
O2 C15 O1 120.0(5) . . ?
O2 C15 C32 122.2(4) . . ?
O3 C16 C59 131.0(12) . . ?
O4 C16 O3 104.0(12) . . ?
O4 C16 C59 121.3(14) . . ?
F1 C32 F2 106.7(4) . . ?
F1 C32 F3 108.6(7) . . ?
F1 C32 C15 110.4(5) . . ?
F2 C32 F3 113.2(5) . . ?
F2 C32 C15 109.6(7) . . ?
F3 C32 C15 108.2(9) . . ?
F4 C59 F5 110.4(12) . . ?
F4 C59 F6 108.2(12) . . ?
F4 C59 C16 104(2) . . ?
F5 C59 C16 100.8(19) . . ?
F6 C59 F5 107.1(11) . . ?
F6 C59 C16 125.3(13) . . ?

loop_
_geom_bond_atom_site_label_1
_geom_bond_atom_site_label_2
_geom_bond_distance
_geom_bond_site_symmetry_2
_geom_bond_publ_flag
Cu1 S1 2.215(2) . ?
Cu1 S2 2.2308(15) . ?
Cu1 N1 1.993(3) . ?
Cu2 S2 2.193(3) 2_665 ?
Cu2 S2 2.193(3) . ?
Cu2 O1 2.05000(15) . ?
Cu3 S1 2.216(2) . ?
Cu3 S1 2.217(2) 2_665 ?
Cu3 O3 2.0502(10) . ?
Cu3 O3 2.0502(10) 2_665 ?
S1 C6 1.864(10) . ?
S2 C1 1.856(14) . ?
S3 C13 1.748(6) . ?
S3 C14 1.755(5) . ?
N1 C8 1.3900 . ?
N1 C12 1.3900 . ?
C8 H8 0.9300 . ?
C8 C9 1.3900 . ?
C9 H9 0.9300 . ?
C9 C10 1.3900 . ?
C10 H10 0.9300 . ?
C10 C11 1.3900 . ?
C11 C12 1.3900 . ?
C11 C13 1.472(6) . ?
C12 H12 0.9300 . ?
C5 H5C 0.9600 . ?
C5 H5B 0.9600 . ?
C5 H5A 0.9600 . ?
C5 C6 1.545(13) . ?
C6 C7 1.538(10) . ?
C6 C7 1.538(10) 11_575 ?
C7 H7A 0.9600 . ?
C7 H7B 0.9600 . ?
C7 H7C 0.9600 . ?
C13 C13 1.314(13) 7_545 ?
C14 C14 1.342(18) 13 ?
F1 C32 1.40000(11) . ?
F2 C32 1.40000(11) . ?
F3 C32 1.40000(11) . ?
F4 C59 1.4001(10) . ?
F5 C59 1.4000(10) . ?
F6 C59 1.4001(10) . ?
O1 C15 1.23000(16) . ?
O2 C15 1.23000(12) . ?
O3 C16 1.2300(10) . ?
O4 C16 1.2298(10) . ?
C1 C2 1.523(10) . ?
C1 C3 1.529(9) . ?
C1 C4 1.526(9) . ?
C2 H2A 0.9600 . ?
C2 H2B 0.9600 . ?
C2 H2C 0.9600 . ?
C3 H3A 0.9600 . ?
C3 H3B 0.9600 . ?
C3 H3C 0.9600 . ?
C4 H4A 0.9600 . ?
C4 H4B 0.9600 . ?
C4 H4C 0.9600 . ?
C15 C32 1.53000(12) . ?
C16 C59 1.5299(10) . ?

loop_
_geom_torsion_atom_site_label_1
_geom_torsion_atom_site_label_2
_geom_torsion_atom_site_label_3
_geom_torsion_atom_site_label_4
_geom_torsion
_geom_torsion_site_symmetry_1
_geom_torsion_site_symmetry_2
_geom_torsion_site_symmetry_3
_geom_torsion_site_symmetry_4
_geom_torsion_publ_flag
Cu1 S1 C6 C5 -49.36(14) 11_575 . . . ?
Cu1 S1 C6 C5 49.36(14) . . . . ?
Cu1 S1 C6 C7 168.7(5) . . . 11_575 ?
Cu1 S1 C6 C7 70.0(7) 11_575 . . 11_575 ?
Cu1 S1 C6 C7 -168.7(5) 11_575 . . . ?
Cu1 S1 C6 C7 -70.0(7) . . . . ?
Cu1 S2 C1 C2 32.7(12) 12_655 . . . ?
Cu1 S2 C1 C2 -176.5(10) . . . . ?
Cu1 S2 C1 C3 -57.5(11) . . . . ?
Cu1 S2 C1 C3 151.7(10) 12_655 . . . ?
Cu1 S2 C1 C4 61.7(12) . . . . ?
Cu1 S2 C1 C4 -89.2(12) 12_655 . . . ?
Cu1 N1 C8 C9 -179.5(3) . . . . ?
Cu1 N1 C12 C11 179.5(3) . . . . ?
Cu2 S2 C1 C2 -73.2(12) . . . . ?
Cu2 S2 C1 C3 45.9(12) . . . . ?
Cu2 S2 C1 C4 165.0(9) . . . . ?
Cu2 O1 C15 O2 -17(3) . . . . ?
Cu2 O1 C15 C32 173.6(19) . . . . ?
Cu3 S1 C6 C5 180.000(0) . . . . ?
Cu3 S1 C6 C7 60.6(6) . . . . ?
Cu3 S1 C6 C7 -60.6(6) . . . 11_575 ?
Cu3 O3 C16 O4 5(5) . . . . ?
Cu3 O3 C16 C59 163(4) . . . . ?
N1 C8 C9 C10 0.0 . . . . ?
C8 N1 C12 C11 0.0 . . . . ?
C8 C9 C10 C11 0.0 . . . . ?
C9 C10 C11 C12 0.0 . . . . ?
C9 C10 C11 C13 179.1(5) . . . . ?
C10 C11 C12 N1 0.0 . . . . ?
C10 C11 C13 S3 -82.8(5) . . . . ?
C10 C11 C13 C13 97.2(11) . . . 7_545 ?
C12 N1 C8 C9 0.0 . . . . ?
C12 C11 C13 S3 96.3(5) . . . . ?
C12 C11 C13 C13 -83.6(10) . . . 7_545 ?
C13 S3 C14 S3 -0.2(3) . . . 7_545 ?
C13 S3 C14 C14 179.7(3) . . . 13 ?
C13 C11 C12 N1 -179.2(4) . . . . ?
C14 S3 C13 C11 -179.0(5) . . . . ?
C14 S3 C13 C13 0.9(9) . . . 7_545 ?
O1 C15 C32 F1 -168.3(18) . . . . ?
O1 C15 C32 F2 -51(2) . . . . ?
O1 C15 C32 F3 73(2) . . . . ?
O2 C15 C32 F1 23(2) . . . . ?
O2 C15 C32 F2 139.8(17) . . . . ?
O2 C15 C32 F3 -96.3(19) . . . . ?
O3 C16 C59 F4 -55(5) . . . . ?
O3 C16 C59 F5 59(5) . . . . ?
O3 C16 C59 F6 180(4) . . . . ?
O4 C16 C59 F4 99(4) . . . . ?
O4 C16 C59 F5 -146(4) . . . . ?
O4 C16 C59 F6 -26(5) . . . . ?

loop_
_smtbx_masks_void_nr
_smtbx_masks_void_average_x
_smtbx_masks_void_average_y
_smtbx_masks_void_average_z
_smtbx_masks_void_volume
_smtbx_masks_void_count_electrons
_smtbx_masks_void_content
1 0.000 -0.009 0.500 2111.5 227.9 '5 CH2Cl2'
2 0.500 -0.347 0.000 2111.5 227.9 '5 CH2Cl2'
